data_7251760
loop_
_publ_author_name
'Forsyth, Craig M.'
'Deacon, Glen B.'
'Junk, Peter C.'

_publ_section_title
;
 Directing alendronate structures into 2-D layers with bulky quaternary
 phosphonium cations
;
_journal_issue 14
_journal_name_full CrystEngComm
_journal_page_first 2151
_journal_page_last 2163
_journal_paper_doi 10.1039/D5CE01121C
_journal_volume 28
_journal_year 2026
_chemical_formula_moiety 'C24 H20 P, C4 H13 N O7 P2, C4 H12 N O7 P2, C2 H6 O, H2 O'
_chemical_formula_sum 'C34 H53 N2 O16 P5'
_chemical_formula_weight 900.63
_space_group_crystal_system triclinic
_space_group_IT_number 2
_space_group_name_Hall '-P 1'
_space_group_name_H-M_alt 'P -1'
_atom_sites_solution_hydrogens mixed
_atom_sites_solution_primary dual
_audit_creation_method SHELXL-2018/3
_audit_update_record
;
2025-11-25 deposited with the CCDC.	2026-01-13 downloaded from the CCDC.
;
_cell_angle_alpha 82.1570(10)
_cell_angle_beta 74.6060(10)
_cell_angle_gamma 76.5750(10)
_cell_formula_units_Z 2
_cell_length_a 9.51850(10)
_cell_length_b 13.6577(2)
_cell_length_c 17.1463(2)
_cell_measurement_reflns_used 17370
_cell_measurement_temperature 123(2)
_cell_measurement_theta_max 79.1280
_cell_measurement_theta_min 4.4370
_cell_volume 2083.67(5)
_computing_cell_refinement 'CrysAlisPro 1.171.43.95a (Rigaku OD, 2023)'
_computing_data_collection 'CrysAlisPro system (CCD 43.95a 64-bit (release 03-11-2023))'
_computing_data_reduction 'CrysAlisPro 1.171.43.95a (Rigaku OD, 2023)'
_computing_structure_refinement 'SHELXL-2018/3 (Sheldrick, 2018)'
_computing_structure_solution 'SHELXT 2018/2 (Sheldrick, 2018)'
_diffrn_ambient_temperature 123(2)
_diffrn_detector_area_resol_mean 10.0000
_diffrn_measured_fraction_theta_full 0.999
_diffrn_measured_fraction_theta_max 0.976
_diffrn_measurement_device_type 'XtaLAB Synergy, Dualflex, HyPix'
_diffrn_measurement_method '\w scans'
_diffrn_radiation_type CuK\a
_diffrn_radiation_wavelength 1.54184
_diffrn_reflns_av_R_equivalents 0.0474
_diffrn_reflns_av_unetI/netI 0.0435
_diffrn_reflns_Laue_measured_fraction_full 0.999
_diffrn_reflns_Laue_measured_fraction_max 0.976
_diffrn_reflns_limit_h_max 11
_diffrn_reflns_limit_h_min -12
_diffrn_reflns_limit_k_max 16
_diffrn_reflns_limit_k_min -17
_diffrn_reflns_limit_l_max 21
_diffrn_reflns_limit_l_min -21
_diffrn_reflns_number 31516
_diffrn_reflns_point_group_measured_fraction_full 0.999
_diffrn_reflns_point_group_measured_fraction_max 0.976
_diffrn_reflns_theta_full 67.684
_diffrn_reflns_theta_max 79.997
_diffrn_reflns_theta_min 4.113
_diffrn_source 'micro-focus sealed X-ray tube'
_exptl_absorpt_coefficient_mu 2.659
_exptl_absorpt_correction_T_max 1.00000
_exptl_absorpt_correction_T_min 0.85134
_exptl_absorpt_correction_type multi-scan
_exptl_absorpt_process_details
;
CrysAlisPro 1.171.43.95a (Rigaku Oxford Diffraction, 2023)
Empirical absorption correction using spherical harmonics,
implemented in SCALE3 ABSPACK scaling algorithm.
;
_exptl_crystal_colour colourless
_exptl_crystal_density_diffrn 1.435
_exptl_crystal_description plate
_exptl_crystal_F_000 948
_exptl_crystal_size_max 0.102
_exptl_crystal_size_mid 0.062
_exptl_crystal_size_min 0.020
_refine_diff_density_max 0.455
_refine_diff_density_min -0.496
_refine_diff_density_rms 0.064
_refine_ls_extinction_method none
_refine_ls_goodness_of_fit_ref 1.050
_refine_ls_hydrogen_treatment mixed
_refine_ls_matrix_type full
_refine_ls_number_parameters 579
_refine_ls_number_reflns 8876
_refine_ls_number_restraints 1
_refine_ls_restrained_S_all 1.050
_refine_ls_R_factor_all 0.0398
_refine_ls_R_factor_gt 0.0352
_refine_ls_shift/su_max 0.001
_refine_ls_shift/su_mean 0.000
_refine_ls_structure_factor_coef Fsqd
_refine_ls_weighting_details 'w=1/[\s^2^(Fo^2^)+(0.0509P)^2^+0.7349P] where P=(Fo^2^+2Fc^2^)/3'
_refine_ls_weighting_scheme calc
_refine_ls_wR_factor_gt 0.0921
_refine_ls_wR_factor_ref 0.0949
_reflns_Friedel_coverage 0.000
_reflns_number_gt 7920
_reflns_number_total 8876
_reflns_threshold_expression 'I > 2\s(I)'
_cod_data_source_file d5ce01121c2.cif
_cod_data_source_block compound1b_Ph4PLH4LH5
_cod_depositor_comments 'Adding full bibliography for 7251754--7251762.cif.'
_cod_database_code 7251760
_shelx_shelxl_version_number 2018/3
_shelx_space_group_comment
;
The symmetry employed for this shelxl refinement is uniquely defined
by the following loop, which should always be used as a source of
symmetry information in preference to the above space-group names.
They are only intended as comments.
;

loop_
_space_group_symop_operation_xyz
'x, y, z'
'-x, -y, -z'

loop_
_atom_site_label
_atom_site_type_symbol
_atom_site_fract_x
_atom_site_fract_y
_atom_site_fract_z
_atom_site_U_iso_or_equiv
_atom_site_adp_type
_atom_site_occupancy
_atom_site_site_symmetry_order
_atom_site_calc_flag
_atom_site_refinement_flags_posn
_atom_site_refinement_flags_adp
_atom_site_refinement_flags_occupancy
_atom_site_disorder_assembly
_atom_site_disorder_group
P1 P 0.70441(4) 0.14950(3) 0.43654(2) 0.01248(9) Uani 1 1 d . . . . .
P2 P 0.50122(4) 0.24568(2) 0.58789(2) 0.01134(8) Uani 1 1 d . . . . .
P3 P 0.30690(4) 0.27348(3) 0.30330(2) 0.01605(9) Uani 1 1 d . . . . .
P4 P 0.40639(4) 0.45737(3) 0.33247(2) 0.01404(9) Uani 1 1 d . . . . .
P5 P 0.06449(4) 0.20111(3) 0.91037(2) 0.01476(9) Uani 1 1 d . . . . .
O1 O 0.73654(12) 0.24934(8) 0.38638(6) 0.0166(2) Uani 1 1 d . . . . .
O2 O 0.55347(13) 0.13017(9) 0.43389(7) 0.0209(2) Uani 1 1 d D . . . .
O3 O 0.83117(12) 0.06342(8) 0.41073(7) 0.0173(2) Uani 1 1 d . . . . .
O4 O 0.47081(12) 0.33087(8) 0.52489(6) 0.0157(2) Uani 1 1 d . . . . .
O5 O 0.39420(12) 0.17602(8) 0.61829(6) 0.0169(2) Uani 1 1 d . . . . .
O6 O 0.52120(12) 0.28931(8) 0.66406(6) 0.0148(2) Uani 1 1 d . . . . .
O7 O 0.68519(12) 0.06392(8) 0.58514(7) 0.0165(2) Uani 1 1 d . . . . .
O8 O 0.38889(15) 0.18138(9) 0.34514(9) 0.0294(3) Uani 1 1 d . . . . .
O9 O 0.15438(14) 0.24932(9) 0.30251(8) 0.0229(2) Uani 1 1 d . . . . .
O10 O 0.38488(16) 0.30755(10) 0.21931(8) 0.0315(3) Uani 1 1 d . . . . .
O11 O 0.55201(13) 0.39282(8) 0.34204(7) 0.0210(2) Uani 1 1 d . . . . .
O12 O 0.35868(13) 0.55202(8) 0.37696(7) 0.0204(2) Uani 1 1 d . . . . .
O13 O 0.40810(13) 0.48955(9) 0.24005(7) 0.0211(2) Uani 1 1 d . . . . .
O14 O 0.24489(13) 0.34867(8) 0.45017(6) 0.0179(2) Uani 1 1 d . . . . .
O15 O 0.11741(14) 0.06624(9) 0.32808(7) 0.0202(2) Uani 1 1 d . . . . .
O16 O 0.3991(3) 0.26033(13) 0.06620(11) 0.0527(5) Uani 1 1 d . . . . .
N1 N 1.22985(14) 0.12774(10) 0.52869(9) 0.0168(3) Uani 1 1 d . . . . .
N2 N -0.30914(15) 0.48052(10) 0.44985(9) 0.0188(3) Uani 1 1 d . . . . .
C1 C 0.68325(16) 0.16488(10) 0.54454(8) 0.0124(3) Uani 1 1 d . . . . .
C2 C 0.80883(16) 0.20571(10) 0.56101(9) 0.0136(3) Uani 1 1 d . . . . .
H2A H 0.796955 0.277946 0.541026 0.016 Uiso 1 1 calc R U . . .
H2B H 0.795818 0.202041 0.620497 0.016 Uiso 1 1 calc R U . . .
C3 C 0.96747(16) 0.15282(10) 0.52354(9) 0.0140(3) Uani 1 1 d . . . . .
H3A H 0.974580 0.078820 0.529848 0.017 Uiso 1 1 calc R U . . .
H3B H 0.994061 0.173907 0.464822 0.017 Uiso 1 1 calc R U . . .
C4 C 1.07512(16) 0.17936(11) 0.56469(9) 0.0157(3) Uani 1 1 d . . . . .
H4A H 1.068143 0.253355 0.558203 0.019 Uiso 1 1 calc R U . . .
H4B H 1.048113 0.158572 0.623448 0.019 Uiso 1 1 calc R U . . .
C5 C 0.25892(16) 0.38256(10) 0.36616(9) 0.0137(3) Uani 1 1 d . . . . .
C6 C 0.11023(16) 0.45286(11) 0.35739(9) 0.0158(3) Uani 1 1 d . . . . .
H6A H 0.109924 0.521087 0.370962 0.019 Uiso 1 1 calc R U . . .
H6B H 0.106363 0.458300 0.299791 0.019 Uiso 1 1 calc R U . . .
C7 C -0.03139(17) 0.42026(11) 0.40981(10) 0.0195(3) Uani 1 1 d . . . . .
H7A H -0.039745 0.355733 0.392999 0.023 Uiso 1 1 calc R U . . .
H7B H -0.027454 0.410104 0.467536 0.023 Uiso 1 1 calc R U . . .
C8 C -0.16416(18) 0.50165(12) 0.39927(10) 0.0202(3) Uani 1 1 d . . . . .
H8A H -0.150986 0.566361 0.413282 0.024 Uiso 1 1 calc R U . . .
H8B H -0.167345 0.509790 0.341457 0.024 Uiso 1 1 calc R U . . .
C9 C 0.22628(18) 0.10303(11) 0.88303(9) 0.0184(3) Uani 1 1 d . . . . .
C10 C 0.2990(2) 0.04700(12) 0.94081(10) 0.0226(3) Uani 1 1 d . . . . .
H10 H 0.262563 0.059776 0.996449 0.027 Uiso 1 1 calc R U . . .
C11 C 0.4249(2) -0.02753(13) 0.91620(13) 0.0294(4) Uani 1 1 d . . . . .
H11 H 0.475017 -0.065654 0.955090 0.035 Uiso 1 1 calc R U . . .
C12 C 0.4775(2) -0.04634(13) 0.83494(13) 0.0306(4) Uani 1 1 d . . . . .
H12 H 0.563513 -0.097413 0.818563 0.037 Uiso 1 1 calc R U . . .
C13 C 0.4057(2) 0.00865(13) 0.77746(11) 0.0296(4) Uani 1 1 d . . . . .
H13 H 0.442450 -0.004814 0.721976 0.035 Uiso 1 1 calc R U . . .
C14 C 0.2799(2) 0.08345(12) 0.80103(10) 0.0249(3) Uani 1 1 d . . . . .
H14 H 0.230365 0.121214 0.761769 0.030 Uiso 1 1 calc R U . . .
C15 C 0.10966(18) 0.32313(11) 0.87797(9) 0.0181(3) Uani 1 1 d . . . . .
C16 C 0.2398(2) 0.33384(12) 0.81994(10) 0.0231(3) Uani 1 1 d . . . . .
H16 H 0.307898 0.276232 0.797295 0.028 Uiso 1 1 calc R U . . .
C17 C 0.2690(2) 0.43006(14) 0.79551(11) 0.0286(4) Uani 1 1 d . . . . .
H17 H 0.358440 0.437911 0.756588 0.034 Uiso 1 1 calc R U . . .
C18 C 0.1697(2) 0.51405(13) 0.82717(11) 0.0303(4) Uani 1 1 d . . . . .
H18 H 0.190811 0.579333 0.809941 0.036 Uiso 1 1 calc R U . . .
C19 C 0.0388(2) 0.50351(13) 0.88414(11) 0.0306(4) Uani 1 1 d . . . . .
H19 H -0.030272 0.561605 0.905228 0.037 Uiso 1 1 calc R U . . .
C20 C 0.0089(2) 0.40810(13) 0.91031(10) 0.0253(3) Uani 1 1 d . . . . .
H20 H -0.079705 0.400602 0.950058 0.030 Uiso 1 1 calc R U . . .
C21 C -0.07357(18) 0.18373(11) 0.86284(9) 0.0182(3) Uani 1 1 d . . . . .
C22 C -0.1639(2) 0.26582(12) 0.83038(10) 0.0237(3) Uani 1 1 d . . . . .
H22 H -0.148968 0.332274 0.830145 0.028 Uiso 1 1 calc R U . . .
C23 C -0.2756(2) 0.25024(14) 0.79843(11) 0.0288(4) Uani 1 1 d . . . . .
H23 H -0.337928 0.306218 0.776803 0.035 Uiso 1 1 calc R U . . .
C24 C -0.2968(2) 0.15334(14) 0.79793(11) 0.0273(4) Uani 1 1 d . . . . .
H24 H -0.373321 0.143050 0.775849 0.033 Uiso 1 1 calc R U . . .
C25 C -0.2060(2) 0.07096(13) 0.82974(11) 0.0260(4) Uani 1 1 d . . . . .
H25 H -0.220749 0.004618 0.829241 0.031 Uiso 1 1 calc R U . . .
C26 C -0.0942(2) 0.08553(12) 0.86214(10) 0.0224(3) Uani 1 1 d . . . . .
H26 H -0.031999 0.029401 0.883691 0.027 Uiso 1 1 calc R U . . .
C27 C -0.00842(19) 0.19858(11) 1.01810(9) 0.0185(3) Uani 1 1 d . . . . .
C28 C -0.1540(2) 0.18672(12) 1.05386(10) 0.0253(3) Uani 1 1 d . . . . .
H28 H -0.214983 0.175296 1.021659 0.030 Uiso 1 1 calc R U . . .
C29 C -0.2086(3) 0.19185(15) 1.13732(12) 0.0384(5) Uani 1 1 d . . . . .
H29 H -0.308289 0.185607 1.162218 0.046 Uiso 1 1 calc R U . . .
C30 C -0.1176(3) 0.20606(15) 1.18407(11) 0.0416(6) Uani 1 1 d . . . . .
H30 H -0.154567 0.207557 1.241181 0.050 Uiso 1 1 calc R U . . .
C31 C 0.0266(3) 0.21809(13) 1.14845(11) 0.0347(5) Uani 1 1 d . . . . .
H31 H 0.088031 0.227708 1.181108 0.042 Uiso 1 1 calc R U . . .
C32 C 0.0813(2) 0.21610(12) 1.06527(10) 0.0249(3) Uani 1 1 d . . . . .
H32 H 0.179065 0.226567 1.040414 0.030 Uiso 1 1 calc R U . . .
C33 C 0.4687(3) 0.3275(2) 0.00739(17) 0.0552(7) Uani 1 1 d . . . . .
H33A H 0.506835 0.296032 -0.044910 0.066 Uiso 1 1 calc R U . . .
H33B H 0.554847 0.339724 0.023867 0.066 Uiso 1 1 calc R U . . .
C34 C 0.3662(4) 0.4259(2) -0.0042(2) 0.0658(9) Uani 1 1 d . . . . .
H34A H 0.279122 0.414091 -0.018899 0.099 Uiso 1 1 calc R U . . .
H34B H 0.418177 0.468633 -0.047679 0.099 Uiso 1 1 calc R U . . .
H34C H 0.333876 0.459742 0.046311 0.099 Uiso 1 1 calc R U . . .
H1D H 0.654(4) 0.295(3) 0.3730(19) 0.060(9) Uiso 1 1 d . . . . .
H2D H 0.501(4) 0.155(3) 0.3979(19) 0.081(12) Uiso 1 1 d D . . . .
H6D H 0.558(3) 0.338(2) 0.6523(16) 0.035(6) Uiso 1 1 d . . . . .
H7D H 0.591(3) 0.0605(19) 0.6031(15) 0.031(6) Uiso 1 1 d . . . . .
H9D H 0.146(4) 0.189(3) 0.3140(19) 0.059(9) Uiso 1 1 d . . . . .
H13D H 0.411(4) 0.437(3) 0.2204(19) 0.054(9) Uiso 1 1 d . . . . .
H14D H 0.332(3) 0.3346(18) 0.4619(14) 0.029(6) Uiso 1 1 d . . . . .
H15A H 0.178(4) 0.027(2) 0.3520(19) 0.054(8) Uiso 1 1 d . . . . .
H15B H 0.029(3) 0.063(2) 0.3526(16) 0.037(7) Uiso 1 1 d . . . . .
H16A H 0.380(4) 0.284(2) 0.110(2) 0.052(8) Uiso 1 1 d . . . . .
H1N H 1.294(3) 0.1410(16) 0.5527(13) 0.019(5) Uiso 1 1 d . . . . .
H2N H 1.231(3) 0.066(2) 0.5363(14) 0.027(6) Uiso 1 1 d . . . . .
H3N H 1.261(3) 0.1464(17) 0.4733(15) 0.025(5) Uiso 1 1 d . . . . .
H4N H -0.304(3) 0.4605(17) 0.5011(15) 0.022(5) Uiso 1 1 d . . . . .
H5N H -0.337(3) 0.438(2) 0.4266(15) 0.032(6) Uiso 1 1 d . . . . .
H6N H -0.376(3) 0.5379(19) 0.4526(14) 0.027(5) Uiso 1 1 d . . . . .

loop_
_atom_site_aniso_label
_atom_site_aniso_U_11
_atom_site_aniso_U_22
_atom_site_aniso_U_33
_atom_site_aniso_U_23
_atom_site_aniso_U_13
_atom_site_aniso_U_12
P1 0.01187(17) 0.01213(16) 0.01431(17) -0.00138(12) -0.00438(13) -0.00258(13)
P2 0.01036(16) 0.01165(16) 0.01259(16) -0.00004(12) -0.00371(12) -0.00290(12)
P3 0.01712(18) 0.01317(17) 0.02034(19) -0.00364(13) -0.00845(15) -0.00216(13)
P4 0.01370(17) 0.01197(16) 0.01732(18) 0.00074(13) -0.00455(13) -0.00455(13)
P5 0.01858(18) 0.01360(17) 0.01260(17) -0.00003(12) -0.00367(14) -0.00501(13)
O1 0.0166(5) 0.0154(5) 0.0161(5) 0.0025(4) -0.0033(4) -0.0025(4)
O2 0.0172(5) 0.0296(6) 0.0196(5) -0.0020(4) -0.0072(4) -0.0091(4)
O3 0.0164(5) 0.0138(5) 0.0212(5) -0.0044(4) -0.0043(4) -0.0009(4)
O4 0.0153(5) 0.0152(5) 0.0155(5) 0.0006(4) -0.0056(4) 0.0002(4)
O5 0.0140(5) 0.0203(5) 0.0178(5) -0.0018(4) -0.0029(4) -0.0077(4)
O6 0.0171(5) 0.0143(5) 0.0141(5) -0.0008(4) -0.0040(4) -0.0054(4)
O7 0.0162(5) 0.0112(5) 0.0214(5) 0.0043(4) -0.0055(4) -0.0037(4)
O8 0.0305(7) 0.0161(5) 0.0508(8) -0.0064(5) -0.0287(6) 0.0011(5)
O9 0.0250(6) 0.0159(5) 0.0341(6) -0.0033(4) -0.0177(5) -0.0040(4)
O10 0.0386(7) 0.0319(7) 0.0240(6) -0.0108(5) 0.0020(5) -0.0133(6)
O11 0.0161(5) 0.0184(5) 0.0284(6) 0.0047(4) -0.0079(4) -0.0042(4)
O12 0.0214(5) 0.0156(5) 0.0261(6) -0.0030(4) -0.0042(4) -0.0083(4)
O13 0.0253(6) 0.0208(5) 0.0189(5) 0.0039(4) -0.0075(4) -0.0085(4)
O14 0.0170(5) 0.0235(5) 0.0155(5) 0.0024(4) -0.0071(4) -0.0073(4)
O15 0.0196(6) 0.0184(5) 0.0224(6) 0.0015(4) -0.0058(5) -0.0048(4)
O16 0.0859(14) 0.0409(9) 0.0417(9) -0.0016(7) -0.0328(9) -0.0147(9)
N1 0.0128(6) 0.0140(6) 0.0256(7) -0.0025(5) -0.0066(5) -0.0038(5)
N2 0.0153(6) 0.0156(6) 0.0259(7) -0.0039(5) -0.0057(5) -0.0022(5)
C1 0.0131(6) 0.0091(6) 0.0151(6) 0.0017(5) -0.0044(5) -0.0026(5)
C2 0.0125(6) 0.0130(6) 0.0163(6) -0.0013(5) -0.0052(5) -0.0028(5)
C3 0.0130(6) 0.0130(6) 0.0166(6) -0.0016(5) -0.0046(5) -0.0026(5)
C4 0.0116(6) 0.0157(6) 0.0209(7) -0.0036(5) -0.0048(5) -0.0030(5)
C5 0.0150(7) 0.0125(6) 0.0147(6) 0.0000(5) -0.0051(5) -0.0042(5)
C6 0.0141(7) 0.0121(6) 0.0214(7) 0.0008(5) -0.0060(6) -0.0025(5)
C7 0.0146(7) 0.0149(7) 0.0288(8) 0.0010(6) -0.0060(6) -0.0036(5)
C8 0.0157(7) 0.0203(7) 0.0216(7) 0.0015(6) -0.0030(6) -0.0015(6)
C9 0.0204(7) 0.0152(7) 0.0192(7) -0.0009(5) -0.0027(6) -0.0057(6)
C10 0.0272(8) 0.0182(7) 0.0240(8) -0.0018(6) -0.0086(7) -0.0050(6)
C11 0.0280(9) 0.0213(8) 0.0413(10) -0.0037(7) -0.0148(8) -0.0016(7)
C12 0.0247(9) 0.0188(7) 0.0447(11) -0.0080(7) -0.0010(8) -0.0027(6)
C13 0.0346(10) 0.0203(8) 0.0273(9) -0.0039(6) 0.0068(7) -0.0081(7)
C14 0.0320(9) 0.0191(7) 0.0201(8) 0.0003(6) -0.0010(7) -0.0054(6)
C15 0.0237(8) 0.0157(7) 0.0166(7) -0.0006(5) -0.0048(6) -0.0082(6)
C16 0.0245(8) 0.0194(7) 0.0240(8) -0.0014(6) -0.0018(6) -0.0066(6)
C17 0.0318(9) 0.0256(8) 0.0270(9) 0.0012(7) 0.0011(7) -0.0142(7)
C18 0.0440(11) 0.0196(8) 0.0285(9) 0.0002(7) -0.0042(8) -0.0155(7)
C19 0.0410(11) 0.0180(8) 0.0297(9) -0.0061(6) -0.0005(8) -0.0066(7)
C20 0.0297(9) 0.0203(8) 0.0236(8) -0.0038(6) 0.0011(7) -0.0081(7)
C21 0.0224(8) 0.0177(7) 0.0155(7) -0.0010(5) -0.0054(6) -0.0053(6)
C22 0.0327(9) 0.0183(7) 0.0230(8) 0.0011(6) -0.0128(7) -0.0057(6)
C23 0.0354(10) 0.0253(8) 0.0293(9) 0.0022(7) -0.0180(8) -0.0041(7)
C24 0.0321(9) 0.0314(9) 0.0245(8) -0.0004(7) -0.0152(7) -0.0100(7)
C25 0.0347(9) 0.0208(8) 0.0284(8) -0.0007(6) -0.0138(7) -0.0106(7)
C26 0.0301(9) 0.0176(7) 0.0218(8) 0.0002(6) -0.0104(7) -0.0056(6)
C27 0.0261(8) 0.0149(6) 0.0142(7) 0.0002(5) -0.0039(6) -0.0056(6)
C28 0.0312(9) 0.0211(8) 0.0216(8) -0.0016(6) 0.0009(7) -0.0101(7)
C29 0.0515(13) 0.0293(9) 0.0258(9) -0.0048(7) 0.0132(9) -0.0158(9)
C30 0.0778(17) 0.0255(9) 0.0139(8) -0.0020(7) 0.0023(9) -0.0110(10)
C31 0.0636(14) 0.0215(8) 0.0211(8) -0.0029(6) -0.0197(9) -0.0012(8)
C32 0.0348(9) 0.0199(7) 0.0219(8) -0.0030(6) -0.0120(7) -0.0024(7)
C33 0.0383(13) 0.0724(18) 0.0452(13) -0.0022(12) -0.0041(10) -0.0007(12)
C34 0.0637(18) 0.0630(17) 0.084(2) 0.0242(15) -0.0439(17) -0.0267(14)

loop_
_atom_type_symbol
_atom_type_description
_atom_type_scat_dispersion_real
_atom_type_scat_dispersion_imag
_atom_type_scat_source
C C 0.0181 0.0091 'International Tables Vol C Tables 4.2.6.8 and 6.1.1.4'
H H 0.0000 0.0000 'International Tables Vol C Tables 4.2.6.8 and 6.1.1.4'
N N 0.0311 0.0180 'International Tables Vol C Tables 4.2.6.8 and 6.1.1.4'
O O 0.0492 0.0322 'International Tables Vol C Tables 4.2.6.8 and 6.1.1.4'
P P 0.2955 0.4335 'International Tables Vol C Tables 4.2.6.8 and 6.1.1.4'

loop_
_geom_angle_atom_site_label_1
_geom_angle_atom_site_label_2
_geom_angle_atom_site_label_3
_geom_angle
_geom_angle_site_symmetry_1
_geom_angle_site_symmetry_3
_geom_angle_publ_flag
O3 P1 O2 113.33(7) . . ?
O3 P1 O1 110.38(6) . . ?
O2 P1 O1 111.81(6) . . ?
O3 P1 C1 108.80(6) . . ?
O2 P1 C1 103.91(6) . . ?
O1 P1 C1 108.27(6) . . ?
O5 P2 O4 119.47(6) . . ?
O5 P2 O6 107.62(6) . . ?
O4 P2 O6 109.56(6) . . ?
O5 P2 C1 106.02(6) . . ?
O4 P2 C1 107.43(6) . . ?
O6 P2 C1 105.93(6) . . ?
O10 P3 O8 117.07(9) . . ?
O10 P3 O9 110.14(8) . . ?
O8 P3 O9 106.46(7) . . ?
O10 P3 C5 107.28(7) . . ?
O8 P3 C5 109.85(7) . . ?
O9 P3 C5 105.47(7) . . ?
O11 P4 O12 114.54(7) . . ?
O11 P4 O13 111.52(7) . . ?
O12 P4 O13 107.80(7) . . ?
O11 P4 C5 109.69(6) . . ?
O12 P4 C5 109.15(7) . . ?
O13 P4 C5 103.55(6) . . ?
C27 P5 C21 109.78(8) . . ?
C27 P5 C9 111.54(7) . . ?
C21 P5 C9 108.22(7) . . ?
C27 P5 C15 106.59(7) . . ?
C21 P5 C15 110.10(7) . . ?
C9 P5 C15 110.61(7) . . ?
O7 C1 C2 108.50(11) . . ?
O7 C1 P1 105.22(9) . . ?
C2 C1 P1 114.06(10) . . ?
O7 C1 P2 107.91(9) . . ?
C2 C1 P2 109.74(10) . . ?
P1 C1 P2 111.12(7) . . ?
C3 C2 C1 116.67(12) . . ?
C4 C3 C2 110.09(12) . . ?
N1 C4 C3 110.37(12) . . ?
O14 C5 C6 108.08(12) . . ?
O14 C5 P4 109.41(10) . . ?
C6 C5 P4 107.86(9) . . ?
O14 C5 P3 110.66(9) . . ?
C6 C5 P3 111.38(10) . . ?
P4 C5 P3 109.38(8) . . ?
C7 C6 C5 115.87(12) . . ?
C8 C7 C6 108.63(12) . . ?
N2 C8 C7 113.83(13) . . ?
C10 C9 C14 120.03(15) . . ?
C10 C9 P5 121.85(12) . . ?
C14 C9 P5 118.11(12) . . ?
C11 C10 C9 119.50(16) . . ?
C12 C11 C10 120.14(17) . . ?
C13 C12 C11 120.64(17) . . ?
C12 C13 C14 119.93(17) . . ?
C13 C14 C9 119.75(17) . . ?
C16 C15 C20 120.27(14) . . ?
C16 C15 P5 121.07(12) . . ?
C20 C15 P5 118.62(12) . . ?
C15 C16 C17 119.12(16) . . ?
C18 C17 C16 120.73(17) . . ?
C17 C18 C19 120.16(16) . . ?
C20 C19 C18 119.98(17) . . ?
C19 C20 C15 119.72(16) . . ?
C22 C21 C26 120.11(15) . . ?
C22 C21 P5 121.26(12) . . ?
C26 C21 P5 118.57(12) . . ?
C23 C22 C21 119.82(15) . . ?
C24 C23 C22 120.25(16) . . ?
C23 C24 C25 120.14(17) . . ?
C26 C25 C24 120.18(16) . . ?
C25 C26 C21 119.49(15) . . ?
C28 C27 C32 120.53(15) . . ?
C28 C27 P5 121.36(13) . . ?
C32 C27 P5 117.95(13) . . ?
C29 C28 C27 119.17(18) . . ?
C30 C29 C28 120.0(2) . . ?
C31 C30 C29 120.71(17) . . ?
C32 C31 C30 120.03(19) . . ?
C31 C32 C27 119.49(19) . . ?
O16 C33 C34 112.6(2) . . ?

loop_
_geom_bond_atom_site_label_1
_geom_bond_atom_site_label_2
_geom_bond_distance
_geom_bond_site_symmetry_2
_geom_bond_publ_flag
P1 O3 1.4946(11) . ?
P1 O2 1.5329(12) . ?
P1 O1 1.5578(10) . ?
P1 C1 1.8444(15) . ?
P2 O5 1.4992(11) . ?
P2 O4 1.5069(10) . ?
P2 O6 1.5793(11) . ?
P2 C1 1.8505(15) . ?
P3 O10 1.5006(13) . ?
P3 O8 1.5170(12) . ?
P3 O9 1.5656(12) . ?
P3 C5 1.8575(15) . ?
P4 O11 1.4964(11) . ?
P4 O12 1.5073(11) . ?
P4 O13 1.5824(11) . ?
P4 C5 1.8499(15) . ?
P5 C27 1.7910(15) . ?
P5 C21 1.7927(16) . ?
P5 C9 1.7933(16) . ?
P5 C15 1.7956(15) . ?
O7 C1 1.4558(16) . ?
O14 C5 1.4323(17) . ?
O16 C33 1.404(3) . ?
N1 C4 1.4837(19) . ?
N2 C8 1.490(2) . ?
C1 C2 1.5334(19) . ?
C2 C3 1.523(2) . ?
C3 C4 1.518(2) . ?
C5 C6 1.546(2) . ?
C6 C7 1.533(2) . ?
C7 C8 1.510(2) . ?
C9 C10 1.399(2) . ?
C9 C14 1.402(2) . ?
C10 C11 1.390(3) . ?
C11 C12 1.388(3) . ?
C12 C13 1.385(3) . ?
C13 C14 1.389(3) . ?
C15 C16 1.392(2) . ?
C15 C20 1.396(2) . ?
C16 C17 1.392(2) . ?
C17 C18 1.378(3) . ?
C18 C19 1.388(3) . ?
C19 C20 1.388(2) . ?
C21 C22 1.394(2) . ?
C21 C26 1.402(2) . ?
C22 C23 1.387(3) . ?
C23 C24 1.386(3) . ?
C24 C25 1.393(3) . ?
C25 C26 1.387(2) . ?
C27 C28 1.395(2) . ?
C27 C32 1.398(2) . ?
C28 C29 1.392(3) . ?
C29 C30 1.385(4) . ?
C30 C31 1.384(4) . ?
C31 C32 1.384(3) . ?
C33 C34 1.490(4) . ?

loop_
_geom_hbond_atom_site_label_D
_geom_hbond_atom_site_label_H
_geom_hbond_atom_site_label_A
_geom_hbond_distance_DH
_geom_hbond_distance_HA
_geom_hbond_distance_DA
_geom_hbond_angle_DHA
_geom_hbond_site_symmetry_A
_geom_hbond_publ_flag
O1 H1D O11 0.94(3) 1.58(3) 2.4915(15) 162(3) . yes
O2 H2D O8 0.875(18) 1.53(2) 2.3927(16) 167(4) . yes
O6 H6D O12 0.80(3) 1.81(3) 2.6088(15) 178(3) 2_666 yes
O7 H7D O5 0.88(3) 2.13(3) 2.7877(16) 131(2) . yes
O9 H9D O15 0.84(3) 1.73(3) 2.5682(16) 173(3) . yes
O13 H13D O10 0.82(3) 1.85(3) 2.6253(18) 157(3) . yes
O14 H14D O4 0.87(3) 1.91(3) 2.7312(15) 157(2) . yes
O15 H15A O7 0.84(3) 2.01(3) 2.8489(16) 177(3) 2_656 yes
O15 H15B O3 0.84(3) 1.88(3) 2.7234(17) 176(3) 1_455 yes
O16 H16A O10 0.81(3) 1.96(3) 2.749(2) 162(3) . yes
N1 H1N O5 0.88(2) 1.83(2) 2.6969(17) 169(2) 1_655 yes
N1 H2N O3 0.84(3) 2.01(3) 2.8065(17) 158(2) 2_756 yes
N1 H3N O8 0.93(2) 2.26(2) 3.176(2) 167(2) 1_655 yes
N2 H4N O12 0.89(2) 2.01(2) 2.8691(19) 161(2) 2_566 yes
N2 H5N O11 0.87(3) 2.23(3) 3.0389(19) 155(2) 1_455 yes
N2 H6N O4 0.89(3) 1.85(3) 2.7021(17) 160(2) 2_566 yes

loop_
_geom_torsion_atom_site_label_1
_geom_torsion_atom_site_label_2
_geom_torsion_atom_site_label_3
_geom_torsion_atom_site_label_4
_geom_torsion
_geom_torsion_site_symmetry_1
_geom_torsion_site_symmetry_2
_geom_torsion_site_symmetry_3
_geom_torsion_site_symmetry_4
_geom_torsion_publ_flag
O3 P1 C1 O7 -48.36(10) . . . . ?
O2 P1 C1 O7 72.66(10) . . . . ?
O1 P1 C1 O7 -168.34(9) . . . . ?
O3 P1 C1 C2 70.42(11) . . . . ?
O2 P1 C1 C2 -168.56(10) . . . . ?
O1 P1 C1 C2 -49.56(11) . . . . ?
O3 P1 C1 P2 -164.90(7) . . . . ?
O2 P1 C1 P2 -43.87(8) . . . . ?
O1 P1 C1 P2 75.12(8) . . . . ?
O5 P2 C1 O7 -26.34(11) . . . . ?
O4 P2 C1 O7 -155.13(9) . . . . ?
O6 P2 C1 O7 87.83(10) . . . . ?
O5 P2 C1 C2 -144.39(9) . . . . ?
O4 P2 C1 C2 86.82(10) . . . . ?
O6 P2 C1 C2 -30.22(10) . . . . ?
O5 P2 C1 P1 88.53(8) . . . . ?
O4 P2 C1 P1 -40.26(9) . . . . ?
O6 P2 C1 P1 -157.30(7) . . . . ?
O7 C1 C2 C3 67.00(15) . . . . ?
P1 C1 C2 C3 -49.90(15) . . . . ?
P2 C1 C2 C3 -175.31(10) . . . . ?
C1 C2 C3 C4 -163.04(12) . . . . ?
C2 C3 C4 N1 179.77(11) . . . . ?
O11 P4 C5 O14 61.16(11) . . . . ?
O12 P4 C5 O14 -65.08(11) . . . . ?
O13 P4 C5 O14 -179.70(9) . . . . ?
O11 P4 C5 C6 178.50(10) . . . . ?
O12 P4 C5 C6 52.26(11) . . . . ?
O13 P4 C5 C6 -62.35(11) . . . . ?
O11 P4 C5 P3 -60.20(9) . . . . ?
O12 P4 C5 P3 173.55(7) . . . . ?
O13 P4 C5 P3 58.94(8) . . . . ?
O10 P3 C5 O14 -155.02(10) . . . . ?
O8 P3 C5 O14 -26.78(12) . . . . ?
O9 P3 C5 O14 87.57(11) . . . . ?
O10 P3 C5 C6 84.72(11) . . . . ?
O8 P3 C5 C6 -147.04(10) . . . . ?
O9 P3 C5 C6 -32.69(11) . . . . ?
O10 P3 C5 P4 -34.42(10) . . . . ?
O8 P3 C5 P4 93.82(9) . . . . ?
O9 P3 C5 P4 -151.82(7) . . . . ?
O14 C5 C6 C7 -39.68(17) . . . . ?
P4 C5 C6 C7 -157.87(11) . . . . ?
P3 C5 C6 C7 82.09(14) . . . . ?
C5 C6 C7 C8 174.98(13) . . . . ?
C6 C7 C8 N2 -177.82(13) . . . . ?
C27 P5 C9 C10 -11.68(16) . . . . ?
C21 P5 C9 C10 -132.54(13) . . . . ?
C15 P5 C9 C10 106.77(14) . . . . ?
C27 P5 C9 C14 168.56(13) . . . . ?
C21 P5 C9 C14 47.69(15) . . . . ?
C15 P5 C9 C14 -72.99(14) . . . . ?
C14 C9 C10 C11 0.4(2) . . . . ?
P5 C9 C10 C11 -179.35(13) . . . . ?
C9 C10 C11 C12 -0.3(3) . . . . ?
C10 C11 C12 C13 0.0(3) . . . . ?
C11 C12 C13 C14 0.1(3) . . . . ?
C12 C13 C14 C9 0.1(3) . . . . ?
C10 C9 C14 C13 -0.3(3) . . . . ?
P5 C9 C14 C13 179.46(14) . . . . ?
C27 P5 C15 C16 138.68(14) . . . . ?
C21 P5 C15 C16 -102.30(15) . . . . ?
C9 P5 C15 C16 17.26(16) . . . . ?
C27 P5 C15 C20 -43.35(15) . . . . ?
C21 P5 C15 C20 75.67(15) . . . . ?
C9 P5 C15 C20 -164.77(13) . . . . ?
C20 C15 C16 C17 0.9(3) . . . . ?
P5 C15 C16 C17 178.81(14) . . . . ?
C15 C16 C17 C18 -1.0(3) . . . . ?
C16 C17 C18 C19 0.1(3) . . . . ?
C17 C18 C19 C20 1.0(3) . . . . ?
C18 C19 C20 C15 -1.2(3) . . . . ?
C16 C15 C20 C19 0.2(3) . . . . ?
P5 C15 C20 C19 -177.76(15) . . . . ?
C27 P5 C21 C22 96.85(15) . . . . ?
C9 P5 C21 C22 -141.21(14) . . . . ?
C15 P5 C21 C22 -20.21(16) . . . . ?
C27 P5 C21 C26 -80.22(14) . . . . ?
C9 P5 C21 C26 41.72(15) . . . . ?
C15 P5 C21 C26 162.72(13) . . . . ?
C26 C21 C22 C23 0.9(3) . . . . ?
P5 C21 C22 C23 -176.10(14) . . . . ?
C21 C22 C23 C24 -0.7(3) . . . . ?
C22 C23 C24 C25 0.2(3) . . . . ?
C23 C24 C25 C26 0.1(3) . . . . ?
C24 C25 C26 C21 0.2(3) . . . . ?
C22 C21 C26 C25 -0.7(3) . . . . ?
P5 C21 C26 C25 176.41(13) . . . . ?
C21 P5 C27 C28 -1.31(15) . . . . ?
C9 P5 C27 C28 -121.26(14) . . . . ?
C15 P5 C27 C28 117.92(14) . . . . ?
C21 P5 C27 C32 -176.82(12) . . . . ?
C9 P5 C27 C32 63.23(14) . . . . ?
C15 P5 C27 C32 -57.59(14) . . . . ?
C32 C27 C28 C29 -0.4(2) . . . . ?
P5 C27 C28 C29 -175.84(14) . . . . ?
C27 C28 C29 C30 -1.6(3) . . . . ?
C28 C29 C30 C31 1.8(3) . . . . ?
C29 C30 C31 C32 0.1(3) . . . . ?
C30 C31 C32 C27 -2.1(3) . . . . ?
C28 C27 C32 C31 2.3(2) . . . . ?
P5 C27 C32 C31 177.83(13) . . . . ?
